data_7248326
loop_
_publ_author_name
'Nowicki, Krzysztof'
'Krajewska, Joanna'
'St\;epniewski, Tomasz'
'Wielechowska, Monika'
'Wi\'nska, Patrycja'
'Kaczmarczyk, Anna'
'Korpowska, Julia'
'Selent, Jana'
'Marek-Urban, Paulina H.'
'Durka, Krzysztof'
'Wozniak, Krzysztof'
'Laudy, Agnieszka E.'
'Luli\'nski, Sergiusz'

_publ_section_title
;
 Exploiting thiol-functionalized benzosiloxaboroles for achieving diverse
 substitution patterns -- synthesis, characterization and biological
 evaluation of promising antibacterial agents
;
_journal_name_full 'RSC Medicinal Chemistry'
_journal_paper_doi 10.1039/D4MD00061G
_journal_year 2024
_chemical_formula_moiety 'C15 H17 B F2 N2 O4 S Si'
_chemical_formula_sum 'C15 H17 B F2 N2 O4 S Si'
_chemical_formula_weight 398.26
_chemical_name_systematic
;
3-((5,7-difluoro-3-hydroxy-1,1-dimethyl-1,3-dihydrobenzo[c][1,2,5]oxasilaborol-6-yl)thio)-N-(5-methylisoxazol-3-yl)propanamide 
;
_space_group_crystal_system triclinic
_space_group_IT_number 2
_space_group_name_Hall '-P 1'
_space_group_name_H-M_alt 'P -1'
_atom_sites_solution_hydrogens mixed
_audit_creation_method SHELXL-2013
_audit_update_record
;
2022-07-15 deposited with the CCDC.	2024-03-19 downloaded from the CCDC.
;
_cell_angle_alpha 80.173(4)
_cell_angle_beta 80.300(4)
_cell_angle_gamma 82.873(4)
_cell_formula_units_Z 4
_cell_length_a 8.6314(4)
_cell_length_b 10.5815(4)
_cell_length_c 20.2719(10)
_cell_measurement_reflns_used 5107
_cell_measurement_temperature 100(2)
_cell_measurement_theta_max 68.9280
_cell_measurement_theta_min 4.2170
_cell_volume 1789.57(14)
_computing_cell_refinement 'CrysAlisPro 1.171.40.84a (Rigaku OD, 2020)'
_computing_data_collection 'CrysAlisPro 1.171.40.84a (Rigaku OD, 2020)'
_computing_data_reduction 'CrysAlisPro 1.171.40.84a (Rigaku OD, 2020)'
_computing_structure_refinement 'SHELXL-2013 (Sheldrick, 2013)'
_diffrn_ambient_environment N~2~
_diffrn_ambient_temperature 100.01(10)
_diffrn_detector 'CCD plate'
_diffrn_detector_area_resol_mean 5.2195
_diffrn_detector_type Atlas
_diffrn_measured_fraction_theta_full 0.987
_diffrn_measured_fraction_theta_max 0.967
_diffrn_measurement_device 'four-circle diffractometer'
_diffrn_measurement_device_type 'SuperNova, Dual, Cu at home/near, Atlas'
_diffrn_radiation_monochromator mirror
_diffrn_radiation_probe x-ray
_diffrn_radiation_type 'Cu K\a'
_diffrn_radiation_wavelength 1.54184
_diffrn_reflns_av_R_equivalents 0.0299
_diffrn_reflns_av_unetI/netI 0.0403
_diffrn_reflns_Laue_measured_fraction_full 0.987
_diffrn_reflns_Laue_measured_fraction_max 0.967
_diffrn_reflns_limit_h_max 10
_diffrn_reflns_limit_h_min -10
_diffrn_reflns_limit_k_max 11
_diffrn_reflns_limit_k_min -12
_diffrn_reflns_limit_l_max 23
_diffrn_reflns_limit_l_min -24
_diffrn_reflns_number 11958
_diffrn_reflns_point_group_measured_fraction_full 0.987
_diffrn_reflns_point_group_measured_fraction_max 0.967
_diffrn_reflns_theta_full 67.679
_diffrn_reflns_theta_max 69.753
_diffrn_reflns_theta_min 2.237
_diffrn_source 'micro-focus sealed X-ray tube'
_diffrn_source_type 'SuperNova (Cu) X-ray Source'
_exptl_absorpt_coefficient_mu 2.660
_exptl_absorpt_correction_T_max 1.00000
_exptl_absorpt_correction_T_min 0.86567
_exptl_absorpt_correction_type multi-scan
_exptl_absorpt_process_details
;
CrysAlisPro 1.171.40.84a (Rigaku Oxford Diffraction, 2020)
Empirical absorption correction using spherical harmonics,
implemented in SCALE3 ABSPACK scaling algorithm.
;
_exptl_crystal_colour colourless
_exptl_crystal_density_diffrn 1.478
_exptl_crystal_description block
_exptl_crystal_F_000 824
_exptl_crystal_recrystallization_method 'Re-crystallisation from solvent: CHCl3'
_refine_diff_density_max 0.360
_refine_diff_density_min -0.382
_refine_diff_density_rms 0.066
_refine_ls_extinction_method none
_refine_ls_goodness_of_fit_ref 1.057
_refine_ls_hydrogen_treatment mixed
_refine_ls_matrix_type full
_refine_ls_number_parameters 481
_refine_ls_number_reflns 6540
_refine_ls_number_restraints 4
_refine_ls_restrained_S_all 1.057
_refine_ls_R_factor_all 0.0578
_refine_ls_R_factor_gt 0.0459
_refine_ls_shift/su_max 0.001
_refine_ls_shift/su_mean 0.000
_refine_ls_structure_factor_coef Fsqd
_refine_ls_weighting_details 'w=1/[\s^2^(Fo^2^)+(0.0504P)^2^+2.2533P] where P=(Fo^2^+2Fc^2^)/3'
_refine_ls_weighting_scheme calc
_refine_ls_wR_factor_gt 0.1163
_refine_ls_wR_factor_ref 0.1243
_reflns_Friedel_coverage 0.000
_reflns_number_gt 5418
_reflns_number_total 6540
_reflns_threshold_expression 'I > 2\s(I)'
_cod_data_source_file d4md00061g2.cif
_cod_data_source_block 11
_cod_database_code 7248326
_shelx_space_group_comment
;
The symmetry employed for this shelxl refinement is uniquely defined
by the following loop, which should always be used as a source of
symmetry information in preference to the above space-group names.
They are only intended as comments.
;
_cell_oxdiff_measurement_reflns_used 5107
_oxdiff_exptl_absorpt_empirical_full_min 0.848
_oxdiff_exptl_absorpt_empirical_full_max 1.456
_oxdiff_exptl_absorpt_empirical_details
;
Empirical correction (ABSPACK) includes:
- Absorption correction using spherical harmonics
- Frame scaling
;
_shelxl_version_number 2013-4

loop_
_space_group_symop_operation_xyz
'x, y, z'
'-x, -y, -z'

loop_
_atom_site_label
_atom_site_type_symbol
_atom_site_fract_x
_atom_site_fract_y
_atom_site_fract_z
_atom_site_U_iso_or_equiv
_atom_site_adp_type
_atom_site_occupancy
_atom_site_site_symmetry_order
_atom_site_calc_flag
_atom_site_refinement_flags_posn
_atom_site_refinement_flags_adp
_atom_site_refinement_flags_occupancy
_atom_site_disorder_assembly
_atom_site_disorder_group
S1 S -0.26316(8) 0.90226(6) 0.23046(4) 0.02443(16) Uani 1 1 d . . . . .
S2 S 0.70249(9) 0.31247(8) 0.79478(4) 0.03114(18) Uani 1 1 d . . . . .
Si1 Si 0.02809(9) 0.40503(7) 0.34345(4) 0.02265(18) Uani 1 1 d . . . . .
Si2 Si 0.59713(9) 0.03628(7) 0.58660(4) 0.02334(18) Uani 1 1 d . . . . .
F3 F -0.18444(19) 0.61441(15) 0.24092(8) 0.0253(3) Uani 1 1 d . . . . .
F1 F 0.7420(2) 0.08689(16) 0.72041(8) 0.0287(4) Uani 1 1 d . . . . .
F4 F -0.1212(2) 0.97181(15) 0.34105(9) 0.0315(4) Uani 1 1 d . . . . .
F2 F 0.5033(2) 0.51395(17) 0.71420(10) 0.0358(4) Uani 1 1 d . . . . .
O5 O 0.1332(2) 0.41087(18) 0.40571(10) 0.0253(4) Uani 1 1 d . . . . .
O10 O -0.0289(2) 0.48581(18) 1.12568(10) 0.0265(4) Uani 1 1 d . . . . .
O6 O 0.1766(2) 0.5572(2) 0.47851(10) 0.0272(4) Uani 1 1 d D . . . .
O3 O 0.2991(2) 0.23151(18) 0.96769(10) 0.0265(4) Uani 1 1 d . . . . .
O2 O 0.3613(3) 0.3332(2) 0.49850(11) 0.0316(5) Uani 1 1 d D . . . .
O8 O 0.4919(2) 0.73483(18) -0.08994(10) 0.0265(4) Uani 1 1 d . . . . .
O1 O 0.4833(2) 0.12003(18) 0.53111(10) 0.0261(4) Uani 1 1 d . . . . .
O7 O 0.1263(3) 1.00162(18) 0.05187(11) 0.0302(5) Uani 1 1 d . . . . .
N1 N 0.2647(3) 0.4377(2) 0.98985(12) 0.0230(5) Uani 1 1 d D . . . .
N2 N 0.1717(3) 0.7927(2) 0.03381(12) 0.0224(5) Uani 1 1 d D . . . .
N4 N 0.3652(3) 0.6970(2) -0.03958(12) 0.0255(5) Uani 1 1 d . . . . .
N5 N 0.0935(3) 0.5253(2) 1.07396(12) 0.0256(5) Uani 1 1 d . . . . .
C12 C 0.1446(3) 0.4236(2) 1.04419(14) 0.0215(6) Uani 1 1 d . . . . .
C20 C -0.1265(3) 0.6642(3) 0.28808(14) 0.0208(5) Uani 1 1 d . . . . .
C28 C 0.2998(3) 0.8034(3) -0.01667(14) 0.0221(6) Uani 1 1 d . . . . .
C15 C -0.0455(3) 0.3602(3) 1.12427(14) 0.0231(6) Uani 1 1 d . . . . .
C4 C 0.6246(3) 0.3007(3) 0.72100(14) 0.0240(6) Uani 1 1 d . . . . .
C27 C 0.0911(3) 0.8916(2) 0.06562(14) 0.0213(6) Uani 1 1 d . . . . .
C1 C 0.5038(3) 0.2819(3) 0.60277(14) 0.0226(6) Uani 1 1 d . . . . .
C30 C 0.4956(3) 0.8634(3) -0.09434(14) 0.0237(6) Uani 1 1 d . . . . .
C5 C 0.6526(3) 0.1880(3) 0.69131(14) 0.0237(6) Uani 1 1 d . . . . .
C19 C -0.0417(3) 0.5825(3) 0.33211(14) 0.0214(6) Uani 1 1 d . . . . .
C22 C -0.0979(3) 0.8430(3) 0.33911(15) 0.0233(6) Uani 1 1 d . . . . .
C29 C 0.3782(3) 0.9128(3) -0.04984(14) 0.0230(6) Uani 1 1 d . . . . .
H29 H 0.3540 0.9998 -0.0425 0.028 Uiso 1 1 calc R U . . .
C50 C 0.0609(3) 0.3155(3) 1.07435(14) 0.0228(6) Uani 1 1 d . . . . .
H50 H 0.0760 0.2315 1.0623 0.027 Uiso 1 1 calc R U . . .
C2 C 0.4765(3) 0.3976(3) 0.62921(15) 0.0249(6) Uani 1 1 d . . . . .
H2 H 0.4184 0.4705 0.6075 0.030 Uiso 1 1 calc R U . . .
C21 C -0.1570(3) 0.7972(3) 0.28861(14) 0.0222(6) Uani 1 1 d . . . . .
C6 C 0.5925(3) 0.1749(3) 0.63454(14) 0.0219(6) Uani 1 1 d . . . . .
C11 C 0.3332(3) 0.3421(3) 0.95357(14) 0.0230(6) Uani 1 1 d . . . . .
C26 C -0.0430(3) 0.8492(3) 0.11916(14) 0.0225(6) Uani 1 1 d . . . . .
H26A H -0.0076 0.7675 0.1467 0.027 Uiso 1 1 calc R U . . .
H26B H -0.1312 0.8329 0.0972 0.027 Uiso 1 1 calc R U . . .
C25 C -0.1009(3) 0.9500(3) 0.16496(14) 0.0244(6) Uani 1 1 d . . . . .
H25A H -0.1356 1.0316 0.1371 0.029 Uiso 1 1 calc R U . . .
H25B H -0.0122 0.9662 0.1866 0.029 Uiso 1 1 calc R U . . .
C23 C -0.0177(3) 0.7661(3) 0.38652(14) 0.0238(6) Uani 1 1 d . . . . .
H23 H 0.0162 0.8013 0.4212 0.029 Uiso 1 1 calc R U . . .
C10 C 0.4547(4) 0.3864(3) 0.89324(15) 0.0272(6) Uani 1 1 d . . . . .
H10A H 0.4020 0.4485 0.8596 0.033 Uiso 1 1 calc R U . . .
H10B H 0.5341 0.4307 0.9083 0.033 Uiso 1 1 calc R U . . .
C16 C -0.1697(4) 0.3031(3) 1.17696(15) 0.0278(6) Uani 1 1 d . . . . .
H16A H -0.2223 0.3688 1.2041 0.042 Uiso 1 1 calc R U . . .
H16B H -0.1213 0.2311 1.2064 0.042 Uiso 1 1 calc R U . . .
H16C H -0.2474 0.2718 1.1551 0.042 Uiso 1 1 calc R U . . .
C9 C 0.5362(3) 0.2720(3) 0.86070(14) 0.0258(6) Uani 1 1 d . . . . .
H9A H 0.4582 0.2352 0.8407 0.031 Uiso 1 1 calc R U . . .
H9B H 0.5747 0.2049 0.8962 0.031 Uiso 1 1 calc R U . . .
C3 C 0.5359(3) 0.4033(3) 0.68746(16) 0.0262(6) Uani 1 1 d . . . . .
C8 C 0.5032(4) -0.1043(3) 0.63692(16) 0.0289(6) Uani 1 1 d . . . . .
H8A H 0.3986 -0.0756 0.6597 0.043 Uiso 1 1 calc R U . . .
H8B H 0.5689 -0.1470 0.6709 0.043 Uiso 1 1 calc R U . . .
H8C H 0.4922 -0.1651 0.6069 0.043 Uiso 1 1 calc R U . . .
C24 C 0.0128(3) 0.6349(3) 0.38248(14) 0.0222(6) Uani 1 1 d . . . . .
C17 C -0.1356(4) 0.3017(3) 0.37571(16) 0.0290(6) Uani 1 1 d . . . . .
H17A H -0.2029 0.3350 0.4142 0.043 Uiso 1 1 calc R U . . .
H17B H -0.0918 0.2133 0.3903 0.043 Uiso 1 1 calc R U . . .
H17C H -0.1984 0.3022 0.3396 0.043 Uiso 1 1 calc R U . . .
C31 C 0.6233(4) 0.9192(3) -0.14501(16) 0.0303(7) Uani 1 1 d . . . . .
H31A H 0.6855 0.8509 -0.1679 0.046 Uiso 1 1 calc R U . . .
H31B H 0.6918 0.9589 -0.1222 0.046 Uiso 1 1 calc R U . . .
H31C H 0.5770 0.9846 -0.1784 0.046 Uiso 1 1 calc R U . . .
C7 C 0.7956(4) -0.0081(3) 0.54130(17) 0.0328(7) Uani 1 1 d . . . . .
H7A H 0.8401 0.0697 0.5157 0.049 Uiso 1 1 calc R U . . .
H7B H 0.7874 -0.0674 0.5101 0.049 Uiso 1 1 calc R U . . .
H7C H 0.8644 -0.0502 0.5741 0.049 Uiso 1 1 calc R U . . .
C18 C 0.1603(4) 0.3476(3) 0.27042(16) 0.0294(6) Uani 1 1 d . . . . .
H18A H 0.2449 0.4043 0.2548 0.044 Uiso 1 1 calc R U . . .
H18B H 0.0996 0.3484 0.2336 0.044 Uiso 1 1 calc R U . . .
H18C H 0.2063 0.2596 0.2842 0.044 Uiso 1 1 calc R U . . .
B2 B 0.1134(4) 0.5313(3) 0.42677(16) 0.0247(7) Uani 1 1 d . . . . .
B1 B 0.4441(4) 0.2463(3) 0.54002(17) 0.0253(7) Uani 1 1 d . . . . .
H1N H 0.303(4) 0.509(2) 0.9791(19) 0.038 Uiso 1 1 d D U . . .
H2N H 0.137(4) 0.7203(19) 0.0459(18) 0.038 Uiso 1 1 d D U . . .
H6A H 0.230(4) 0.492(2) 0.4948(18) 0.038 Uiso 1 1 d D U . . .
H2A H 0.319(4) 0.306(3) 0.4700(14) 0.038 Uiso 1 1 d D U . . .

loop_
_atom_site_aniso_label
_atom_site_aniso_U_11
_atom_site_aniso_U_22
_atom_site_aniso_U_33
_atom_site_aniso_U_23
_atom_site_aniso_U_13
_atom_site_aniso_U_12
S1 0.0227(3) 0.0217(3) 0.0276(4) -0.0036(3) -0.0025(3) 0.0007(3)
S2 0.0250(4) 0.0460(5) 0.0261(4) -0.0137(3) -0.0021(3) -0.0085(3)
Si1 0.0268(4) 0.0176(4) 0.0250(4) -0.0052(3) -0.0061(3) -0.0021(3)
Si2 0.0242(4) 0.0203(4) 0.0260(4) -0.0061(3) -0.0021(3) -0.0026(3)
F3 0.0308(9) 0.0231(8) 0.0247(8) -0.0079(6) -0.0079(7) -0.0025(7)
F1 0.0324(9) 0.0273(9) 0.0262(9) -0.0002(7) -0.0070(7) -0.0038(7)
F4 0.0371(10) 0.0164(8) 0.0439(10) -0.0089(7) -0.0114(8) -0.0007(7)
F2 0.0332(10) 0.0314(9) 0.0487(11) -0.0229(8) -0.0082(8) -0.0003(7)
O5 0.0275(10) 0.0226(10) 0.0271(10) -0.0050(8) -0.0068(8) -0.0018(8)
O10 0.0361(11) 0.0178(9) 0.0247(10) -0.0052(8) 0.0008(9) -0.0040(8)
O6 0.0279(11) 0.0276(11) 0.0283(11) -0.0072(8) -0.0084(9) -0.0010(8)
O3 0.0358(11) 0.0147(9) 0.0296(11) -0.0056(8) -0.0011(9) -0.0065(8)
O2 0.0394(12) 0.0264(11) 0.0325(12) -0.0063(9) -0.0163(10) -0.0002(9)
O8 0.0310(11) 0.0199(10) 0.0278(11) -0.0052(8) 0.0021(8) -0.0059(8)
O1 0.0308(11) 0.0221(10) 0.0277(11) -0.0082(8) -0.0060(9) -0.0028(8)
O7 0.0399(12) 0.0158(10) 0.0348(12) -0.0065(8) 0.0022(9) -0.0092(8)
N1 0.0306(13) 0.0132(11) 0.0256(12) -0.0050(9) -0.0015(10) -0.0045(9)
N2 0.0302(13) 0.0134(11) 0.0241(12) -0.0037(9) -0.0017(10) -0.0059(9)
N4 0.0315(13) 0.0197(11) 0.0246(12) -0.0051(9) 0.0028(10) -0.0063(10)
N5 0.0334(13) 0.0185(11) 0.0242(12) -0.0043(9) 0.0004(10) -0.0043(10)
C12 0.0277(14) 0.0163(13) 0.0219(14) -0.0043(10) -0.0077(11) -0.0007(11)
C20 0.0208(13) 0.0213(13) 0.0211(13) -0.0068(10) 0.0005(10) -0.0055(10)
C28 0.0271(14) 0.0165(13) 0.0243(14) -0.0043(10) -0.0063(11) -0.0037(11)
C15 0.0306(15) 0.0166(13) 0.0241(14) -0.0041(10) -0.0090(12) -0.0016(11)
C4 0.0212(14) 0.0300(15) 0.0222(14) -0.0077(11) 0.0004(11) -0.0075(11)
C27 0.0260(14) 0.0158(13) 0.0239(14) -0.0039(10) -0.0074(11) -0.0032(10)
C1 0.0190(13) 0.0257(14) 0.0228(14) -0.0041(11) 0.0004(11) -0.0051(11)
C30 0.0276(15) 0.0195(13) 0.0247(14) -0.0021(11) -0.0066(12) -0.0038(11)
C5 0.0217(13) 0.0250(14) 0.0227(14) -0.0005(11) -0.0002(11) -0.0046(11)
C19 0.0213(13) 0.0221(13) 0.0215(14) -0.0055(11) -0.0003(11) -0.0059(11)
C22 0.0231(14) 0.0164(13) 0.0306(15) -0.0073(11) -0.0001(11) -0.0031(10)
C29 0.0278(14) 0.0173(13) 0.0247(14) -0.0026(11) -0.0051(11) -0.0046(11)
C50 0.0278(14) 0.0170(13) 0.0244(14) -0.0046(10) -0.0042(11) -0.0034(11)
C2 0.0247(14) 0.0211(14) 0.0294(15) -0.0057(11) -0.0021(12) -0.0041(11)
C21 0.0217(13) 0.0204(13) 0.0237(14) -0.0027(11) -0.0006(11) -0.0038(11)
C6 0.0219(13) 0.0211(13) 0.0218(14) -0.0027(11) 0.0015(11) -0.0056(11)
C11 0.0268(14) 0.0193(14) 0.0244(14) -0.0057(11) -0.0057(11) -0.0020(11)
C26 0.0259(14) 0.0181(13) 0.0245(14) -0.0051(11) -0.0042(11) -0.0030(11)
C25 0.0272(14) 0.0212(14) 0.0252(14) -0.0042(11) -0.0036(12) -0.0036(11)
C23 0.0241(14) 0.0240(14) 0.0251(14) -0.0086(11) -0.0016(11) -0.0050(11)
C10 0.0336(16) 0.0209(14) 0.0265(15) -0.0047(11) -0.0012(12) -0.0041(12)
C16 0.0341(16) 0.0224(14) 0.0271(15) -0.0061(12) -0.0021(12) -0.0045(12)
C9 0.0285(15) 0.0280(15) 0.0223(14) -0.0075(11) -0.0024(12) -0.0044(12)
C3 0.0228(14) 0.0241(14) 0.0341(16) -0.0137(12) 0.0006(12) -0.0059(11)
C8 0.0311(16) 0.0210(14) 0.0339(16) -0.0055(12) -0.0017(13) -0.0026(12)
C24 0.0207(13) 0.0235(14) 0.0229(14) -0.0051(11) -0.0004(11) -0.0056(11)
C17 0.0338(16) 0.0200(14) 0.0340(16) -0.0036(12) -0.0064(13) -0.0054(12)
C31 0.0332(16) 0.0244(15) 0.0316(16) -0.0031(12) 0.0015(13) -0.0063(12)
C7 0.0320(16) 0.0310(16) 0.0369(18) -0.0133(13) 0.0012(13) -0.0060(13)
C18 0.0313(16) 0.0273(15) 0.0317(16) -0.0102(12) -0.0080(13) 0.0014(12)
B2 0.0257(16) 0.0268(16) 0.0221(16) -0.0049(13) -0.0002(13) -0.0065(13)
B1 0.0231(16) 0.0256(16) 0.0280(17) -0.0057(13) -0.0026(13) -0.0047(13)

loop_
_atom_type_symbol
_atom_type_description
_atom_type_scat_dispersion_real
_atom_type_scat_dispersion_imag
_atom_type_scat_source
C C 0.0181 0.0091 'International Tables Vol C Tables 4.2.6.8 and 6.1.1.4'
H H 0.0000 0.0000 'International Tables Vol C Tables 4.2.6.8 and 6.1.1.4'
N N 0.0311 0.0180 'International Tables Vol C Tables 4.2.6.8 and 6.1.1.4'
O O 0.0492 0.0322 'International Tables Vol C Tables 4.2.6.8 and 6.1.1.4'
S S 0.3331 0.5567 'International Tables Vol C Tables 4.2.6.8 and 6.1.1.4'
Si Si 0.2541 0.3302 'International Tables Vol C Tables 4.2.6.8 and 6.1.1.4'
F F 0.0727 0.0534 'International Tables Vol C Tables 4.2.6.8 and 6.1.1.4'
B B 0.0090 0.0039 'International Tables Vol C Tables 4.2.6.8 and 6.1.1.4'

loop_
_exptl_crystal_face_index_h
_exptl_crystal_face_index_k
_exptl_crystal_face_index_l
_exptl_crystal_face_perp_dist
0 -1 0 0.0391
0 1 0 0.0427
0 -1 0 0.0427
-2 0 5 0.0768
2 0 -5 0.0591

loop_
_geom_angle_atom_site_label_1
_geom_angle_atom_site_label_2
_geom_angle_atom_site_label_3
_geom_angle
_geom_angle_site_symmetry_1
_geom_angle_site_symmetry_3
_geom_angle_publ_flag
C21 S1 C25 99.89(13) . . ?
C4 S2 C9 101.27(13) . . ?
O5 Si1 C18 109.86(13) . . ?
O5 Si1 C17 110.29(13) . . ?
C18 Si1 C17 111.80(14) . . ?
O5 Si1 C19 94.95(11) . . ?
C18 Si1 C19 115.82(13) . . ?
C17 Si1 C19 112.84(13) . . ?
O1 Si2 C7 109.58(14) . . ?
O1 Si2 C8 111.74(13) . . ?
C7 Si2 C8 112.82(14) . . ?
O1 Si2 C6 94.06(11) . . ?
C7 Si2 C6 112.92(13) . . ?
C8 Si2 C6 114.23(13) . . ?
B2 O5 Si1 112.84(19) . . ?
C15 O10 N5 108.3(2) . . ?
B2 O6 H6A 110(3) . . ?
B1 O2 H2A 118(3) . . ?
C30 O8 N4 108.0(2) . . ?
B1 O1 Si2 113.41(19) . . ?
C11 N1 C12 125.1(2) . . ?
C11 N1 H1N 117(3) . . ?
C12 N1 H1N 118(3) . . ?
C28 N2 C27 125.8(2) . . ?
C28 N2 H2N 118(3) . . ?
C27 N2 H2N 116(3) . . ?
C28 N4 O8 105.6(2) . . ?
C12 N5 O10 105.5(2) . . ?
N5 C12 N1 117.2(2) . . ?
N5 C12 C50 112.0(3) . . ?
N1 C12 C50 130.8(2) . . ?
F3 C20 C19 118.6(2) . . ?
F3 C20 C21 117.6(2) . . ?
C19 C20 C21 123.8(3) . . ?
N4 C28 N2 117.3(2) . . ?
N4 C28 C29 112.0(3) . . ?
N2 C28 C29 130.8(2) . . ?
C50 C15 O10 110.2(2) . . ?
C50 C15 C16 134.9(3) . . ?
O10 C15 C16 115.0(2) . . ?
C3 C4 C5 115.7(3) . . ?
C3 C4 S2 122.5(2) . . ?
C5 C4 S2 121.8(2) . . ?
O7 C27 N2 123.0(3) . . ?
O7 C27 C26 123.8(3) . . ?
N2 C27 C26 113.2(2) . . ?
C2 C1 C6 120.5(3) . . ?
C2 C1 B1 129.2(3) . . ?
C6 C1 B1 110.3(2) . . ?
O8 C30 C29 110.8(2) . . ?
O8 C30 C31 115.1(2) . . ?
C29 C30 C31 134.1(3) . . ?
F1 C5 C6 118.3(2) . . ?
F1 C5 C4 118.3(3) . . ?
C6 C5 C4 123.4(3) . . ?
C20 C19 C24 117.9(2) . . ?
C20 C19 Si1 135.1(2) . . ?
C24 C19 Si1 106.9(2) . . ?
F4 C22 C23 118.2(2) . . ?
F4 C22 C21 117.7(2) . . ?
C23 C22 C21 124.0(3) . . ?
C30 C29 C28 103.6(2) . . ?
C30 C29 H29 128.2 . . ?
C28 C29 H29 128.2 . . ?
C15 C50 C12 103.9(2) . . ?
C15 C50 H50 128.0 . . ?
C12 C50 H50 128.0 . . ?
C3 C2 C1 118.4(3) . . ?
C3 C2 H2 120.8 . . ?
C1 C2 H2 120.8 . . ?
C22 C21 C20 115.3(3) . . ?
C22 C21 S1 121.3(2) . . ?
C20 C21 S1 123.5(2) . . ?
C5 C6 C1 118.4(3) . . ?
C5 C6 Si2 133.5(2) . . ?
C1 C6 Si2 108.1(2) . . ?
O3 C11 N1 123.2(3) . . ?
O3 C11 C10 122.7(3) . . ?
N1 C11 C10 114.1(2) . . ?
C27 C26 C25 111.5(2) . . ?
C27 C26 H26A 109.3 . . ?
C25 C26 H26A 109.3 . . ?
C27 C26 H26B 109.3 . . ?
C25 C26 H26B 109.3 . . ?
H26A C26 H26B 108.0 . . ?
C26 C25 S1 112.89(19) . . ?
C26 C25 H25A 109.0 . . ?
S1 C25 H25A 109.0 . . ?
C26 C25 H25B 109.0 . . ?
S1 C25 H25B 109.0 . . ?
H25A C25 H25B 107.8 . . ?
C22 C23 C24 118.2(3) . . ?
C22 C23 H23 120.9 . . ?
C24 C23 H23 120.9 . . ?
C9 C10 C11 110.3(2) . . ?
C9 C10 H10A 109.6 . . ?
C11 C10 H10A 109.6 . . ?
C9 C10 H10B 109.6 . . ?
C11 C10 H10B 109.6 . . ?
H10A C10 H10B 108.1 . . ?
C15 C16 H16A 109.5 . . ?
C15 C16 H16B 109.5 . . ?
H16A C16 H16B 109.5 . . ?
C15 C16 H16C 109.5 . . ?
H16A C16 H16C 109.5 . . ?
H16B C16 H16C 109.5 . . ?
C10 C9 S2 113.5(2) . . ?
C10 C9 H9A 108.9 . . ?
S2 C9 H9A 108.9 . . ?
C10 C9 H9B 108.9 . . ?
S2 C9 H9B 108.9 . . ?
H9A C9 H9B 107.7 . . ?
F2 C3 C2 117.9(3) . . ?
F2 C3 C4 118.4(3) . . ?
C2 C3 C4 123.7(3) . . ?
Si2 C8 H8A 109.5 . . ?
Si2 C8 H8B 109.5 . . ?
H8A C8 H8B 109.5 . . ?
Si2 C8 H8C 109.5 . . ?
H8A C8 H8C 109.5 . . ?
H8B C8 H8C 109.5 . . ?
C23 C24 C19 120.7(3) . . ?
C23 C24 B2 127.3(3) . . ?
C19 C24 B2 112.0(2) . . ?
Si1 C17 H17A 109.5 . . ?
Si1 C17 H17B 109.5 . . ?
H17A C17 H17B 109.5 . . ?
Si1 C17 H17C 109.5 . . ?
H17A C17 H17C 109.5 . . ?
H17B C17 H17C 109.5 . . ?
C30 C31 H31A 109.5 . . ?
C30 C31 H31B 109.5 . . ?
H31A C31 H31B 109.5 . . ?
C30 C31 H31C 109.5 . . ?
H31A C31 H31C 109.5 . . ?
H31B C31 H31C 109.5 . . ?
Si2 C7 H7A 109.5 . . ?
Si2 C7 H7B 109.5 . . ?
H7A C7 H7B 109.5 . . ?
Si2 C7 H7C 109.5 . . ?
H7A C7 H7C 109.5 . . ?
H7B C7 H7C 109.5 . . ?
Si1 C18 H18A 109.5 . . ?
Si1 C18 H18B 109.5 . . ?
H18A C18 H18B 109.5 . . ?
Si1 C18 H18C 109.5 . . ?
H18A C18 H18C 109.5 . . ?
H18B C18 H18C 109.5 . . ?
O6 B2 O5 123.9(3) . . ?
O6 B2 C24 123.2(3) . . ?
O5 B2 C24 112.9(3) . . ?
O2 B1 O1 123.3(3) . . ?
O2 B1 C1 122.7(3) . . ?
O1 B1 C1 114.0(3) . . ?

loop_
_geom_bond_atom_site_label_1
_geom_bond_atom_site_label_2
_geom_bond_distance
_geom_bond_site_symmetry_2
_geom_bond_publ_flag
S1 C21 1.769(3) . ?
S1 C25 1.816(3) . ?
S2 C4 1.768(3) . ?
S2 C9 1.827(3) . ?
Si1 O5 1.687(2) . ?
Si1 C18 1.852(3) . ?
Si1 C17 1.857(3) . ?
Si1 C19 1.887(3) . ?
Si2 O1 1.683(2) . ?
Si2 C7 1.848(3) . ?
Si2 C8 1.848(3) . ?
Si2 C6 1.886(3) . ?
F3 C20 1.357(3) . ?
F1 C5 1.350(3) . ?
F4 C22 1.359(3) . ?
F2 C3 1.352(3) . ?
O5 B2 1.393(4) . ?
O10 C15 1.360(3) . ?
O10 N5 1.406(3) . ?
O6 B2 1.342(4) . ?
O6 H6A 0.837(10) . ?
O3 C11 1.217(3) . ?
O2 B1 1.357(4) . ?
O2 H2A 0.837(10) . ?
O8 C30 1.352(3) . ?
O8 N4 1.411(3) . ?
O1 B1 1.372(4) . ?
O7 C27 1.214(3) . ?
N1 C11 1.368(4) . ?
N1 C12 1.381(4) . ?
N1 H1N 0.837(10) . ?
N2 C28 1.376(4) . ?
N2 C27 1.376(4) . ?
N2 H2N 0.841(10) . ?
N4 C28 1.316(4) . ?
N5 C12 1.316(4) . ?
C12 C50 1.421(4) . ?
C20 C19 1.371(4) . ?
C20 C21 1.401(4) . ?
C28 C29 1.423(4) . ?
C15 C50 1.354(4) . ?
C15 C16 1.487(4) . ?
C4 C3 1.395(4) . ?
C4 C5 1.402(4) . ?
C27 C26 1.503(4) . ?
C1 C2 1.396(4) . ?
C1 C6 1.409(4) . ?
C1 B1 1.568(4) . ?
C30 C29 1.355(4) . ?
C30 C31 1.480(4) . ?
C5 C6 1.374(4) . ?
C19 C24 1.411(4) . ?
C22 C23 1.372(4) . ?
C22 C21 1.396(4) . ?
C29 H29 0.9500 . ?
C50 H50 0.9500 . ?
C2 C3 1.377(4) . ?
C2 H2 0.9500 . ?
C11 C10 1.520(4) . ?
C26 C25 1.516(4) . ?
C26 H26A 0.9900 . ?
C26 H26B 0.9900 . ?
C25 H25A 0.9900 . ?
C25 H25B 0.9900 . ?
C23 C24 1.395(4) . ?
C23 H23 0.9500 . ?
C10 C9 1.517(4) . ?
C10 H10A 0.9900 . ?
C10 H10B 0.9900 . ?
C16 H16A 0.9800 . ?
C16 H16B 0.9800 . ?
C16 H16C 0.9800 . ?
C9 H9A 0.9900 . ?
C9 H9B 0.9900 . ?
C8 H8A 0.9800 . ?
C8 H8B 0.9800 . ?
C8 H8C 0.9800 . ?
C24 B2 1.566(4) . ?
C17 H17A 0.9800 . ?
C17 H17B 0.9800 . ?
C17 H17C 0.9800 . ?
C31 H31A 0.9800 . ?
C31 H31B 0.9800 . ?
C31 H31C 0.9800 . ?
C7 H7A 0.9800 . ?
C7 H7B 0.9800 . ?
C7 H7C 0.9800 . ?
C18 H18A 0.9800 . ?
C18 H18B 0.9800 . ?
C18 H18C 0.9800 . ?

loop_
_exptl_oxdiff_crystal_face_indexfrac_h
_exptl_oxdiff_crystal_face_indexfrac_k
_exptl_oxdiff_crystal_face_indexfrac_l
_exptl_oxdiff_crystal_face_x
_exptl_oxdiff_crystal_face_y
_exptl_oxdiff_crystal_face_z
-0.0026 -1.0007 0.0021 -0.0177 -0.0763 0.1262
0.0026 1.0007 -0.0021 0.0177 0.0763 -0.1262
-0.0026 -1.0007 0.0021 -0.0177 -0.0763 0.1262
-2.0045 0.0087 5.0043 0.1442 0.4515 0.3220
2.0045 -0.0087 -5.0043 -0.1442 -0.4515 -0.3220
